data_4504065
loop_
_publ_author_name
'Reichert, W. Matthew'
'Holbrey, John D.'
'Swatloski, Richard P.'
'Gutowski, Keith E.'
'Visser, Ann E.'
'Nieuwenhuyzen, Mark'
'Seddon, Kenneth R.'
'Rogers, Robin D.'

_publ_section_title
;
 Solid-State Analysis of Low-Melting 1,3-Dialkylimidazolium
 Hexafluorophosphate Salts (Ionic Liquids) by Combined X-ray
 Crystallographic and Computational Analyses
;
_journal_issue 6
_journal_name_full 'Crystal Growth &amp; Design'
_journal_page_first 1106
_journal_paper_doi 10.1021/cg060746u
_journal_volume 7
_journal_year 2007
_chemical_formula_sum 'C7 H13 F6 N2 P'
_chemical_formula_weight 270.16
_chemical_name_common '1-ethyl-2,3-dimethylimidazolium hexafluorophosphate'
_chemical_name_systematic
; 
 ? 
;
_space_group_IT_number 14
_symmetry_cell_setting monoclinic
_symmetry_space_group_name_Hall '-P 2ybc'
_symmetry_space_group_name_H-M 'P 1 21/c 1'
_atom_sites_solution_hydrogens geom
_atom_sites_solution_primary direct
_atom_sites_solution_secondary difmap
_audit_creation_method SHELXL-97
_cell_angle_alpha 90.00
_cell_angle_beta 91.853(11)
_cell_angle_gamma 90.00
_cell_formula_units_Z 4
_cell_length_a 8.253(5)
_cell_length_b 11.799(7)
_cell_length_c 11.681(7)
_cell_measurement_reflns_used 766
_cell_measurement_temperature 173(2)
_cell_measurement_theta_max 21.61
_cell_measurement_theta_min 2.47
_cell_volume 1136.9(12)
_computing_cell_refinement 'Bruker SMART'
_computing_data_collection 'Bruker SMART'
_computing_data_reduction 'Bruker SAINT'
_computing_molecular_graphics 'Bruker SHELXTL'
_computing_publication_material 'Bruker SHELXTL'
_computing_structure_refinement 'SHELXL-97 (Sheldrick, 1997)'
_computing_structure_solution 'SHELXS-97 (Sheldrick, 1990)'
_diffrn_ambient_temperature 173(2)
_diffrn_measured_fraction_theta_full 0.989
_diffrn_measured_fraction_theta_max 0.989
_diffrn_measurement_device_type 'CCD area detector'
_diffrn_measurement_method 'phi and omega scans'
_diffrn_radiation_monochromator graphite
_diffrn_radiation_source 'fine-focus sealed tube'
_diffrn_radiation_type MoK\a
_diffrn_radiation_wavelength 0.71073
_diffrn_reflns_av_R_equivalents 0.0434
_diffrn_reflns_av_sigmaI/netI 0.0512
_diffrn_reflns_limit_h_max 9
_diffrn_reflns_limit_h_min -9
_diffrn_reflns_limit_k_max 13
_diffrn_reflns_limit_k_min -12
_diffrn_reflns_limit_l_max 10
_diffrn_reflns_limit_l_min -13
_diffrn_reflns_number 4859
_diffrn_reflns_theta_full 23.41
_diffrn_reflns_theta_max 23.41
_diffrn_reflns_theta_min 2.45
_exptl_absorpt_coefficient_mu 0.298
_exptl_absorpt_correction_T_max 1.0000
_exptl_absorpt_correction_T_min 0.6985
_exptl_absorpt_correction_type sphere
_exptl_absorpt_process_details SADABS
_exptl_crystal_colour colorless
_exptl_crystal_density_diffrn 1.578
_exptl_crystal_density_method 'not measured'
_exptl_crystal_description fragment
_exptl_crystal_F_000 552
_exptl_crystal_size_max 0.34
_exptl_crystal_size_mid 0.32
_exptl_crystal_size_min 0.12
_refine_diff_density_max 0.521
_refine_diff_density_min -0.336
_refine_diff_density_rms 0.084
_refine_ls_extinction_method SHELXL
_refine_ls_goodness_of_fit_ref 1.075
_refine_ls_hydrogen_treatment constr
_refine_ls_matrix_type fullcycle
_refine_ls_number_parameters 201
_refine_ls_number_reflns 1647
_refine_ls_number_restraints 0
_refine_ls_restrained_S_all 1.075
_refine_ls_R_factor_all 0.1104
_refine_ls_R_factor_gt 0.0830
_refine_ls_shift/su_max 0.042
_refine_ls_shift/su_mean 0.004
_refine_ls_structure_factor_coef Fsqd
_refine_ls_weighting_details 'calc w=1/[\s^2^(Fo^2^)+(0.0767P)^2^+5.0974P] where P=(Fo^2^+2Fc^2^)/3'
_refine_ls_weighting_scheme calc
_refine_ls_wR_factor_gt 0.2066
_refine_ls_wR_factor_ref 0.2212
_reflns_number_gt 1193
_reflns_number_total 1647
_reflns_threshold_expression >2sigma(I)
_cod_data_source_file cg060746usi20061024_064425.cif
_cod_data_source_block 3
_cod_depositor_comments
;
The following automatic conversions were performed:

'_symmetry_cell_setting' value 'Monoclinic' changed to 'monoclinic'
according to /home/saulius/struct/CIF-dictionaries/cif_core.dic
dictionary named 'cif_core.dic' version 2.4.1 from 2010-06-29.

Automatic conversion script
Id: cif_fix_values 1715 2011-07-08 13:25:40Z adriana 
;
_cod_original_sg_symbol_H-M P2(1)/c
_cod_database_code 4504065

loop_
_symmetry_equiv_pos_as_xyz
'x, y, z'
'-x, y+1/2, -z+1/2'
'-x, -y, -z'
'x, -y-1/2, z-1/2'

loop_
_atom_site_label
_atom_site_type_symbol
_atom_site_fract_x
_atom_site_fract_y
_atom_site_fract_z
_atom_site_U_iso_or_equiv
_atom_site_adp_type
_atom_site_occupancy
_atom_site_symmetry_multiplicity
_atom_site_calc_flag
_atom_site_refinement_flags
_atom_site_disorder_assembly
_atom_site_disorder_group
P1 P 0.2587(2) 0.50117(13) -0.69786(13) 0.0375(5) Uani 1 1 d . . .
F1A F 0.3740(10) 0.4307(8) -0.6246(8) 0.099(3) Uani 0.60 1 d P A 1
F2A F 0.1407(8) 0.5773(7) -0.7739(7) 0.077(2) Uani 0.60 1 d P A 1
F3A F 0.3439(9) 0.6091(6) -0.6392(9) 0.096(3) Uani 0.60 1 d P A 1
F4A F 0.3864(8) 0.5098(7) -0.7928(6) 0.078(2) Uani 0.60 1 d P A 1
F5A F 0.1834(14) 0.3957(6) -0.7565(10) 0.123(4) Uani 0.60 1 d P A 1
F6A F 0.1241(10) 0.4960(9) -0.6030(6) 0.107(4) Uani 0.60 1 d P A 1
F1B F 0.3928(16) 0.4068(11) -0.681(2) 0.169(10) Uani 0.40 1 d P A 2
F2B F 0.1226(17) 0.5922(11) -0.704(3) 0.209(13) Uani 0.40 1 d P A 2
F3B F 0.337(2) 0.5780(19) -0.6130(12) 0.179(11) Uani 0.40 1 d P A 2
F4B F 0.3514(18) 0.5634(14) -0.7899(12) 0.119(6) Uani 0.40 1 d P A 2
F5B F 0.1650(11) 0.4135(13) -0.7803(9) 0.094(5) Uani 0.40 1 d P A 2
F6B F 0.1622(16) 0.4389(13) -0.6080(11) 0.104(5) Uani 0.40 1 d P A 2
N1 N 0.2152(7) 0.5865(5) -0.2435(5) 0.0558(16) Uani 1 1 d . . .
N3 N 0.2158(7) 0.4549(5) -0.1159(5) 0.0534(15) Uani 1 1 d . . .
C2 C 0.2266(8) 0.4781(6) -0.2242(6) 0.0496(18) Uani 1 1 d . . .
C4 C 0.1932(9) 0.5605(6) -0.0588(6) 0.0547(19) Uani 1 1 d . . .
H4A H 0.1800 0.5709 0.0210 0.066 Uiso 1 1 calc R . .
C5 C 0.1942(9) 0.6385(6) -0.1345(6) 0.059(2) Uani 1 1 d . . .
H5A H 0.1829 0.7175 -0.1208 0.071 Uiso 1 1 calc R . .
C6 C 0.2214(8) 0.6468(6) -0.3520(5) 0.0500(18) Uani 1 1 d . . .
H6A H 0.3288 0.6372 -0.3840 0.075 Uiso 1 1 calc R . .
H6B H 0.2008 0.7276 -0.3393 0.075 Uiso 1 1 calc R . .
H6C H 0.1387 0.6163 -0.4056 0.075 Uiso 1 1 calc R . .
C7 C 0.2506(8) 0.3943(6) -0.3191(6) 0.058(2) Uani 1 1 d . . .
H7A H 0.2564 0.3176 -0.2872 0.088 Uiso 1 1 calc R . .
H7B H 0.3517 0.4116 -0.3573 0.088 Uiso 1 1 calc R . .
H7C H 0.1593 0.3992 -0.3747 0.088 Uiso 1 1 calc R . .
C8 C 0.2330(8) 0.3461(5) -0.0571(6) 0.0458(16) Uani 1 1 d . . .
H8A H 0.1966 0.2845 -0.1094 0.055 Uiso 1 1 calc R . .
H8B H 0.1630 0.3453 0.0102 0.055 Uiso 1 1 calc R . .
C9 C 0.4056(9) 0.3252(6) -0.0183(7) 0.064(2) Uani 1 1 d . . .
H9A H 0.4108 0.2582 0.0312 0.096 Uiso 1 1 calc R . .
H9B H 0.4468 0.3913 0.0244 0.096 Uiso 1 1 calc R . .
H9C H 0.4719 0.3126 -0.0852 0.096 Uiso 1 1 calc R . .

loop_
_atom_site_aniso_label
_atom_site_aniso_U_11
_atom_site_aniso_U_22
_atom_site_aniso_U_33
_atom_site_aniso_U_23
_atom_site_aniso_U_13
_atom_site_aniso_U_12
P1 0.0398(9) 0.0395(9) 0.0333(9) 0.0004(7) 0.0015(7) -0.0009(7)
F1A 0.071(5) 0.122(7) 0.103(6) 0.064(6) -0.025(5) 0.018(5)
F2A 0.047(4) 0.096(6) 0.087(5) 0.038(4) -0.021(4) 0.015(4)
F3A 0.054(5) 0.055(4) 0.178(9) -0.040(5) -0.016(5) -0.004(4)
F4A 0.041(4) 0.144(7) 0.051(4) -0.005(4) 0.016(3) -0.020(4)
F5A 0.147(9) 0.034(4) 0.185(10) -0.031(5) -0.026(8) -0.010(5)
F6A 0.062(5) 0.216(11) 0.043(4) -0.025(5) 0.020(4) -0.001(6)
F1B 0.057(8) 0.055(8) 0.40(3) -0.002(12) 0.060(13) 0.019(7)
F2B 0.061(9) 0.045(7) 0.53(4) -0.017(14) 0.107(16) 0.009(7)
F3B 0.186(17) 0.28(2) 0.073(9) -0.113(13) 0.078(10) -0.168(17)
F4B 0.111(11) 0.142(13) 0.104(10) 0.092(10) 0.011(8) -0.040(10)
F5B 0.029(5) 0.189(14) 0.065(7) -0.069(8) 0.015(5) -0.045(7)
F6B 0.091(9) 0.128(11) 0.095(10) 0.044(8) 0.047(8) -0.034(8)
N1 0.042(3) 0.065(4) 0.060(4) 0.014(3) 0.001(3) -0.002(3)
N3 0.049(4) 0.060(4) 0.052(4) 0.010(3) -0.002(3) -0.007(3)
C2 0.030(4) 0.056(5) 0.063(5) 0.010(4) 0.003(3) -0.005(3)
C4 0.072(5) 0.050(4) 0.042(4) -0.017(4) 0.002(4) -0.002(4)
C5 0.073(5) 0.050(4) 0.054(5) -0.023(4) 0.004(4) 0.008(4)
C6 0.053(4) 0.056(4) 0.041(4) 0.016(3) 0.004(3) -0.001(3)
C7 0.043(4) 0.067(5) 0.065(5) -0.042(4) 0.012(3) -0.006(4)
C8 0.057(4) 0.038(4) 0.043(4) 0.005(3) 0.002(3) -0.003(3)
C9 0.066(5) 0.054(5) 0.072(5) 0.015(4) 0.017(4) 0.005(4)

loop_
_atom_type_symbol
_atom_type_description
_atom_type_scat_dispersion_real
_atom_type_scat_dispersion_imag
_atom_type_scat_source
C C 0.0033 0.0016 'International Tables Vol C Tables 4.2.6.8 and 6.1.1.4'
H H 0.0000 0.0000 'International Tables Vol C Tables 4.2.6.8 and 6.1.1.4'
N N 0.0061 0.0033 'International Tables Vol C Tables 4.2.6.8 and 6.1.1.4'
F F 0.0171 0.0103 'International Tables Vol C Tables 4.2.6.8 and 6.1.1.4'
P P 0.1023 0.0942 'International Tables Vol C Tables 4.2.6.8 and 6.1.1.4'

loop_
_geom_angle_atom_site_label_1
_geom_angle_atom_site_label_2
_geom_angle_atom_site_label_3
_geom_angle
F3B P1 F1A 72.8(11)
F3B P1 F6B 93.5(8)
F1A P1 F6B 71.2(6)
F3B P1 F4B 87.7(9)
F1A P1 F4B 110.0(6)
F6B P1 F4B 178.5(8)
F3B P1 F5A 162.8(9)
F1A P1 F5A 92.6(6)
F6B P1 F5A 72.9(6)
F4B P1 F5A 106.2(7)
F3B P1 F2B 84.6(13)
F1A P1 F2B 148.0(11)
F6B P1 F2B 88.4(10)
F4B P1 F2B 90.8(10)
F5A P1 F2B 104.9(8)
F3B P1 F4A 98.4(5)
F1A P1 F4A 90.6(5)
F6B P1 F4A 154.3(6)
F4B P1 F4A 26.0(7)
F5A P1 F4A 90.5(6)
F2B P1 F4A 115.3(9)
F3B P1 F2A 106.1(11)
F1A P1 F2A 178.7(5)
F6B P1 F2A 109.6(6)
F4B P1 F2A 69.2(6)
F5A P1 F2A 88.7(5)
F2B P1 F2A 31.6(11)
F4A P1 F2A 88.9(4)
F3B P1 F1B 93.5(13)
F1A P1 F1B 27.6(9)
F6B P1 F1B 87.4(9)
F4B P1 F1B 93.5(9)
F5A P1 F1B 75.9(7)
F2B P1 F1B 175.3(13)
F4A P1 F1B 69.2(8)
F2A P1 F1B 152.8(9)
F3B P1 F6A 81.7(5)
F1A P1 F6A 91.5(5)
F6B P1 F6A 27.6(6)
F4B P1 F6A 152.0(7)
F5A P1 F6A 89.9(6)
F2B P1 F6A 62.6(9)
F4A P1 F6A 177.9(5)
F2A P1 F6A 89.0(5)
F1B P1 F6A 112.9(8)
F3B P1 F5B 174.8(7)
F1A P1 F5B 105.6(6)
F6B P1 F5B 81.3(7)
F4B P1 F5B 97.5(8)
F5A P1 F5B 13.6(6)
F2B P1 F5B 94.9(10)
F4A P1 F5B 86.5(4)
F2A P1 F5B 75.6(6)
F1B P1 F5B 86.6(9)
F6A P1 F5B 93.4(4)
F3B P1 F3A 17.5(9)
F1A P1 F3A 86.3(5)
F6B P1 F3A 108.7(6)
F4B P1 F3A 72.3(7)
F5A P1 F3A 177.6(5)
F2B P1 F3A 77.1(7)
F4A P1 F3A 87.4(5)
F2A P1 F3A 92.4(4)
F1B P1 F3A 102.3(7)
F6A P1 F3A 92.2(5)
F5B P1 F3A 166.7(6)
C2 N1 C5 106.2(6)
C2 N1 C6 128.8(6)
C5 N1 C6 125.0(6)
C2 N3 C4 106.5(6)
C2 N3 C8 129.4(6)
C4 N3 C8 124.0(6)
N3 C2 N1 111.6(7)
N3 C2 C7 126.4(7)
N1 C2 C7 121.9(7)
C5 C4 N3 107.6(6)
C5 C4 H4A 126.2
N3 C4 H4A 126.2
C4 C5 N1 108.1(6)
C4 C5 H5A 125.9
N1 C5 H5A 125.9
N1 C6 H6A 109.5
N1 C6 H6B 109.5
H6A C6 H6B 109.5
N1 C6 H6C 109.5
H6A C6 H6C 109.5
H6B C6 H6C 109.5
C2 C7 H7A 109.5
C2 C7 H7B 109.5
H7A C7 H7B 109.5
C2 C7 H7C 109.5
H7A C7 H7C 109.5
H7B C7 H7C 109.5
N3 C8 C9 111.3(5)
N3 C8 H8A 109.4
C9 C8 H8A 109.4
N3 C8 H8B 109.4
C9 C8 H8B 109.4
H8A C8 H8B 108.0
C8 C9 H9A 109.5
C8 C9 H9B 109.5
H9A C9 H9B 109.5
C8 C9 H9C 109.5
H9A C9 H9C 109.5
H9B C9 H9C 109.5

loop_
_geom_bond_atom_site_label_1
_geom_bond_atom_site_label_2
_geom_bond_distance
P1 F3B 1.476(12)
P1 F1A 1.509(7)
P1 F6B 1.527(10)
P1 F4B 1.528(11)
P1 F5A 1.541(8)
P1 F2B 1.554(13)
P1 F4A 1.558(7)
P1 F2A 1.577(6)
P1 F1B 1.578(13)
P1 F6A 1.595(7)
P1 F5B 1.596(10)
P1 F3A 1.599(7)
N1 C2 1.301(8)
N1 C5 1.429(9)
N1 C6 1.456(8)
N3 C2 1.301(9)
N3 C4 1.429(9)
N3 C8 1.460(8)
C2 C7 1.503(9)
C4 C5 1.277(10)
C4 H4A 0.9500
C5 H5A 0.9500
C6 H6A 0.9800
C6 H6B 0.9800
C6 H6C 0.9800
C7 H7A 0.9800
C7 H7B 0.9800
C7 H7C 0.9800
C8 C9 1.501(10)
C8 H8A 0.9900
C8 H8B 0.9900
C9 H9A 0.9800
C9 H9B 0.9800
C9 H9C 0.9800

loop_
_geom_hbond_atom_site_label_D
_geom_hbond_atom_site_label_H
_geom_hbond_atom_site_label_A
_geom_hbond_distance_DH
_geom_hbond_distance_HA
_geom_hbond_distance_DA
_geom_hbond_angle_DHA
_geom_hbond_site_symmetry_A
C4 H4A F2A 0.95 2.43 3.376(11) 174.3 1_556
C4 H4A F4B 0.95 2.59 3.362(16) 139.2 1_556
C5 H5A F3A 0.95 2.45 3.225(11) 138.3 4_576
C9 H9C F4B 0.98 2.56 3.325(13) 135.4 3_664
C5 H5A F2B 0.95 2.49 3.326(17) 146.9 4_576
C6 H6C F6A 0.98 2.71 3.500(11) 138.4 .
C6 H6A F3B 0.98 2.77 3.325(13) 116.7 .
C7 H7B F3B 0.98 2.61 3.536(17) 158.0 3_664
C8 H8B F5B 0.99 2.58 3.394(12) 139.9 1_556
C9 H9B F4A 0.98 2.61 3.425(11) 140.3 1_556
C7 H7B F3A 0.98 2.53 3.398(10) 148.1 3_664
C7 H7A F5A 0.98 2.62 3.547(11) 158.9 4_566
C7 H7C F2B 0.98 2.53 3.105(14) 117.2 3_564
C7 H7C F6A 0.98 2.65 3.447(12) 138.5 3_564
C8 H8A F6B 0.99 2.65 3.461(16) 139.2 4_566
C9 H9A H7B 0.98 2.45 3.405(9) 165.7 4_566
C9 H9C H6B 0.98 3.04 3.87(2) 143.7 2_644
